data_7060663
loop_
_publ_author_name
'Rahimi, Naser'
'Zargarian, Davit'

_publ_section_title
;
 Cationic tetra- and pentacoordinate complexes of nickel based on POCN-
 and POCOP-type pincer ligands: synthesis, characterization, and ligand
 exchange studies
;
_journal_issue 33
_journal_name_full 'New Journal of Chemistry'
_journal_page_first 15063
_journal_page_last 15073
_journal_paper_doi 10.1039/D1NJ01355F
_journal_volume 45
_journal_year 2021
_chemical_formula_moiety 'C29 H35 N3 Ni O2 P, C H2 Cl2, F6 Sb'
_chemical_formula_sum 'C30 H37 Cl2 F6 N3 Ni O2 P Sb'
_chemical_formula_weight 867.95
_space_group_crystal_system monoclinic
_space_group_IT_number 14
_space_group_name_Hall '-P 2yn'
_space_group_name_H-M_alt 'P 1 21/n 1'
_atom_sites_solution_hydrogens geom
_atom_sites_solution_primary dual
_audit_creation_date 2021-04-29
_audit_creation_method
;
Olex2 1.3
(compiled 2020.11.12 svn.r5f609507 for OlexSys, GUI svn.r6272)
;
_audit_update_record
;
2021-04-29 deposited with the CCDC.	2021-05-10 downloaded from the CCDC.
;
_cell_angle_alpha 90
_cell_angle_beta 93.580(5)
_cell_angle_gamma 90
_cell_formula_units_Z 8
_cell_length_a 17.2593(15)
_cell_length_b 13.5102(12)
_cell_length_c 29.393(3)
_cell_measurement_reflns_used 5228
_cell_measurement_temperature 130
_cell_measurement_theta_max 54.920
_cell_measurement_theta_min 2.517
_cell_volume 6840.4(11)
_computing_cell_refinement
;
SAINT (2013) V8.40A; Integration Software for Single Crystal Data.
Bruker AXS Inc., Madison, WI 53719-1173.
;
_computing_data_collection
;
APEX 2 (2013) Bruker AXS Inc., Madison, WI 53719-1173.
;
_computing_data_reduction
;
SAINT (2013) V8.40A; Integration Software for Single Crystal Data.
Bruker AXS Inc., Madison, WI 53719-1173.
;
_computing_molecular_graphics 'Olex2 1.3 (Dolomanov et al., 2009)'
_computing_publication_material 'Olex2 1.3 (Dolomanov et al., 2009)'
_computing_structure_refinement 'XL  (Sheldrick, 2008)'
_computing_structure_solution 'XT  (Sheldrick, 2015)'
_diffrn_ambient_temperature 130
_diffrn_detector 'CMOS Area detector'
_diffrn_detector_area_resol_mean 10.24
_diffrn_detector_type 'Bruker Photon 100 CMOS Detector'
_diffrn_measured_fraction_theta_full 0.998
_diffrn_measured_fraction_theta_max 0.996
_diffrn_measurement_device 'k-geometry diffractometer'
_diffrn_measurement_device_type 'Bruker Venture Metaljet'
_diffrn_measurement_method '\w and \f scans'
_diffrn_radiation_collimation 'Focusing mirrors'
_diffrn_radiation_monochromator 'Helios MX Mirror Optics'
_diffrn_radiation_probe x-ray
_diffrn_radiation_type GaK\a
_diffrn_radiation_wavelength 1.34139
_diffrn_reflns_av_R_equivalents 0.1164
_diffrn_reflns_av_unetI/netI 0.0356
_diffrn_reflns_Laue_measured_fraction_full 0.998
_diffrn_reflns_Laue_measured_fraction_max 0.996
_diffrn_reflns_number 13036
_diffrn_reflns_point_group_measured_fraction_full 0.998
_diffrn_reflns_point_group_measured_fraction_max 0.996
_diffrn_reflns_theta_full 53.594
_diffrn_reflns_theta_max 55.076
_diffrn_reflns_theta_min 2.516
_diffrn_source 'Metal Jet'
_diffrn_source_current 2.86
_diffrn_source_power 0.199914
_diffrn_source_target Ga
_diffrn_source_type 'Gallium Liquid Metal Jet Source'
_diffrn_source_voltage 69.9
_exptl_absorpt_coefficient_mu 8.917
_exptl_absorpt_correction_T_max 0.750824
_exptl_absorpt_correction_T_min 0.378936
_exptl_absorpt_correction_type multi-scan
_exptl_absorpt_process_details
;
 TWINABS-2012/1 (Bruker,2012) was used for absorption correction.

Final HKLF 4 output contains 201015 reflections, Rint = 0.1164
 (114680 with I > 3sig(I), Rint = 0.0957)
;
_exptl_crystal_colour 'clear light orange'
_exptl_crystal_colour_lustre clear
_exptl_crystal_colour_modifier light
_exptl_crystal_colour_primary orange
_exptl_crystal_density_diffrn 1.686
_exptl_crystal_description plate
_exptl_crystal_F_000 3488
_exptl_crystal_size_max 0.3
_exptl_crystal_size_mid 0.1
_exptl_crystal_size_min 0.02
_exptl_transmission_factor_max 0.750824
_exptl_transmission_factor_min 0.378936
_refine_diff_density_max 1.115
_refine_diff_density_min -1.106
_refine_diff_density_rms 0.122
_refine_ls_extinction_method none
_refine_ls_goodness_of_fit_ref 1.066
_refine_ls_hydrogen_treatment constr
_refine_ls_matrix_type full
_refine_ls_number_parameters 865
_refine_ls_number_reflns 13036
_refine_ls_number_restraints 42
_refine_ls_restrained_S_all 1.068
_refine_ls_R_factor_all 0.0654
_refine_ls_R_factor_gt 0.0575
_refine_ls_shift/su_max 0.002
_refine_ls_shift/su_mean 0.000
_refine_ls_structure_factor_coef Fsqd
_refine_ls_weighting_details 'w=1/[\s^2^(Fo^2^)+(0.0609P)^2^+41.7206P] where P=(Fo^2^+2Fc^2^)/3'
_refine_ls_weighting_scheme calc
_refine_ls_wR_factor_gt 0.1513
_refine_ls_wR_factor_ref 0.1575
_reflns_Friedel_coverage 0.000
_reflns_number_gt 11380
_reflns_number_total 13036
_reflns_threshold_expression 'I > 2\s(I)'
_cod_data_source_file d1nj01355f2.cif
_cod_data_source_block naser57
_cod_depositor_comments
;
The following automatic conversions were performed:

data item '_diffrn_radiation_probe' value 'X-ray' was changed to
'x-ray' in accordance with the
/home/data/users/saulius/crontab/automatic-downloads/rss-feeds/RSC/lib/dictionaries/cif_core.dic
dictionary named 'cif_core.dic' version 2.4.2 last updated on
2011-04-26.

Automatic conversion script
Id: cif_fix_values 7556 2019-12-06 15:28:31Z antanas 

 Adding full bibliography for 7060661--7060668.cif.
;
_cod_original_cell_volume 6840.3(11)
_cod_database_code 7060663
_shelx_shelxl_version_number 2018/3
_shelx_space_group_comment
;
The symmetry employed for this shelxl refinement is uniquely defined
by the following loop, which should always be used as a source of
symmetry information in preference to the above space-group names.
They are only intended as comments.
;
_shelx_estimated_absorpt_t_max 0.842
_shelx_estimated_absorpt_t_min 0.175
_olex2_refinement_description
;
1. Others
 Fixed Uiso: H3(0.05) H4(0.06) H5(0.053) H7A(0.046) H7B(0.046) H8A(0.043)
 H8B(0.043) H9A(0.051) H9B(0.051) H10A(0.049) H10B(0.049) H11A(0.043)
 H11B(0.043) H12(0.042) H13A(0.063) H13B(0.063) H13C(0.063) H14A(0.064)
 H14B(0.064) H14C(0.064) H15(0.045) H16A(0.067) H16B(0.067) H16C(0.067)
 H17A(0.069) H17B(0.069) H17C(0.069) H18(0.048) H19(0.069) H20(0.077)
 H22(0.084) H23(0.08) H25(0.069) H26(0.07) H27(0.051) H33(0.052) H34(0.054)
 H35(0.057) H37A(0.052) H37B(0.052) H38A(0.047) H38B(0.047) H39A(0.057)
 H39B(0.057) H40A(0.061) H40B(0.061) H41A(0.05) H41B(0.05) H42(0.05)
 H43A(0.072) H43B(0.072) H43C(0.072) H44A(0.08) H44B(0.08) H44C(0.08) H45(0.06)
 H46A(0.084) H46B(0.084) H46C(0.084) H47A(0.129) H47B(0.129) H47C(0.129)
 H48(0.056) H49(0.067) H50(0.069) H52(0.075) H53(0.068) H55(0.059) H56(0.06)
 H57(0.05) H61A(0.093) H61B(0.093) H62A(0.122) H62B(0.122) H62C(0.112)
 H62D(0.112)
 Fixed X: H3(0.436156) H4(0.42306) H5(0.348765) H7A(0.307805) H7B(0.242603)
 H8A(0.127486) H8B(0.172474) H9A(0.118777) H9B(0.049991) H10A(0.115055)
 H10B(0.159239) H11A(0.2358) H11B(0.166098) H12(0.217614) H13A(0.179484)
 H13B(0.164694) H13C(0.23844) H14A(0.327265) H14B(0.250314) H14C(0.318333)
 H15(0.412768) H16A(0.31732) H16B(0.381101) H16C(0.306889) H17A(0.481692)
 H17B(0.492142) H17C(0.433465) H18(0.441985) H19(0.519236) H20(0.48331)
 H22(0.382651) H23(0.274282) H25(0.16055) H26(0.095349) H27(0.149205) H33(-
 0.049944) H34(-0.078172) H35(-0.163485) H37A(-0.277221) H37B(-0.208505) H38A(-
 0.322577) H38B(-0.258212) H39A(-0.350167) H39B(-0.379803) H40A(-0.467042)
 H40B(-0.402423) H41A(-0.344411) H41B(-0.376074) H42(-0.082594) H43A(-0.067444)
 H43B(-0.006145) H43C(-0.019299) H44A(-0.191555) H44B(-0.119689) H44C(-
 0.183575) H45(-0.271598) H46A(-0.258983) H46B(-0.328463) H46C(-0.318132) H47A(-
 0.167498) H47B(-0.23318) H47C(-0.158209) H48(-0.342956) H49(-0.387073) H50(-
 0.321035) H52(-0.205481) H53(-0.098524) H55(-0.00546) H56(0.023052) H57(-
 0.057413) H61A(0.049399) H61B(0.042853) H62A(0.616795) H62B(0.599049)
 H62C(0.615103) H62D(0.676631)
 Fixed Y: H3(0.38757) H4(0.554535) H5(0.662691) H7A(0.661759) H7B(0.673691)
 H8A(0.470738) H8B(0.501422) H9A(0.658609) H9B(0.579247) H10A(0.723346)
 H10B(0.742847) H11A(0.638221) H11B(0.560157) H12(0.180812) H13A(0.312909)
 H13B(0.2101) H13C(0.276388) H14A(0.126075) H14B(0.064404) H14C(0.072139)
 H15(0.161105) H16A(0.216197) H16B(0.130196) H16C(0.118475) H17A(0.312317)
 H17B(0.2385) H17C(0.329988) H18(0.576913) H19(0.630804) H20(0.597926)
 H22(0.519229) H23(0.428954) H25(0.333905) H26(0.28187) H27(0.314994)
 H33(0.69479) H34(0.531554) H35(0.435545) H37A(0.443685) H37B(0.438274)
 H38A(0.557769) H38B(0.474542) H39A(0.375568) H39B(0.400016) H40A(0.539407)
 H40B(0.455341) H41A(0.609682) H41B(0.647753) H42(0.944696) H43A(0.791266)
 H43B(0.877777) H43C(0.792379) H44A(0.996099) H44B(0.991346) H44C(0.905345)
 H45(0.930194) H46A(0.810007) H46B(0.885725) H46C(0.789482) H47A(1.025425)
 H47B(1.024567) H47C(0.955498) H48(0.801042) H49(0.83403) H50(0.773758)
 H52(0.673688) H53(0.580927) H55(0.500024) H56(0.469717) H57(0.532125)
 H61A(0.868019) H61B(0.832286) H62A(0.079713) H62B(0.133484) H62C(0.203862)
 H62D(0.134688)
 Fixed Z: H3(0.512815) H4(0.491753) H5(0.532767) H7A(0.633712) H7B(0.592682)
 H8A(0.620155) H8B(0.576361) H9A(0.576165) H9B(0.576711) H10A(0.689685)
 H10B(0.644145) H11A(0.694169) H11B(0.694676) H12(0.626613) H13A(0.577323)
 H13B(0.551164) H13C(0.540899) H14A(0.561541) H14B(0.569995) H14C(0.609405)
 H15(0.648444) H16A(0.72051) H16B(0.725) H16C(0.68997) H17A(0.663179)
 H17B(0.705701) H17C(0.707232) H18(0.664685) H19(0.727095) H20(0.800232)
 H22(0.851516) H23(0.857192) H25(0.817742) H26(0.750334) H27(0.680596)
 H33(0.509317) H34(0.487607) H35(0.526415) H37A(0.584387) H37B(0.62367)
 H38A(0.695553) H38B(0.689481) H39A(0.647674) H39B(0.697092) H40A(0.588243)
 H40B(0.584234) H41A(0.575666) H41B(0.622556) H42(0.635664) H43A(0.702392)
 H43B(0.695014) H43C(0.657595) H44A(0.671629) H44B(0.7087) H44C(0.706598)
 H45(0.609541) H46A(0.529951) H46B(0.537157) H46C(0.568694) H47A(0.585907)
 H47B(0.544995) H47C(0.542639) H48(0.678379) H49(0.750383) H50(0.815311)
 H52(0.850495) H53(0.840868) H55(0.786032) H56(0.711675) H57(0.651443)
 H61A(0.510243) H61B(0.561844) H62A(0.558341) H62B(0.510057) H62C(0.503547)
 H62D(0.531832)
;
_smtbx_masks_void_probe_radius 1.2
_smtbx_masks_void_truncation_radius 1.2
_olex2_submission_special_instructions 'No special instructions were received'

loop_
_space_group_symop_operation_xyz
'x, y, z'
'-x+1/2, y+1/2, -z+1/2'
'-x, -y, -z'
'x-1/2, -y-1/2, z-1/2'

loop_
_atom_site_label
_atom_site_type_symbol
_atom_site_fract_x
_atom_site_fract_y
_atom_site_fract_z
_atom_site_U_iso_or_equiv
_atom_site_adp_type
_atom_site_occupancy
_atom_site_site_symmetry_order
_atom_site_calc_flag
_atom_site_refinement_flags_posn
_atom_site_refinement_flags_adp
_atom_site_refinement_flags_occupancy
_atom_site_disorder_assembly
_atom_site_disorder_group
Sb1 Sb 0.47694(2) 0.86323(3) 0.60844(2) 0.04273(12) Uani 1 1 d . . . . .
F1 F 0.4713(4) 0.9392(4) 0.55649(18) 0.0967(18) Uani 1 1 d . . . . .
F2 F 0.4413(2) 0.9694(3) 0.64204(14) 0.0586(11) Uani 1 1 d . . . . .
F3 F 0.5786(3) 0.9037(5) 0.62297(19) 0.0855(16) Uani 1 1 d . . . . .
F4 F 0.3742(3) 0.8223(4) 0.5979(2) 0.0803(15) Uani 1 1 d . . . . .
F5 F 0.5125(3) 0.7565(4) 0.5761(2) 0.0866(17) Uani 1 1 d . . . . .
F6 F 0.4833(4) 0.7890(5) 0.6622(2) 0.103(2) Uani 1 1 d . . . . .
Sb2 Sb -0.03089(2) 0.25725(3) 0.61527(2) 0.03343(11) Uani 1 1 d . . . . .
F7 F 0.0068(3) 0.3824(3) 0.60125(18) 0.0707(13) Uani 1 1 d . . . . .
F8 F -0.0289(3) 0.2925(4) 0.67761(15) 0.0675(12) Uani 1 1 d . . . . .
F9 F -0.1325(2) 0.3008(3) 0.60778(16) 0.0608(11) Uani 1 1 d . . . . .
F10 F 0.0702(2) 0.2102(3) 0.62643(15) 0.0602(11) Uani 1 1 d . . . . .
F11 F -0.0299(3) 0.2212(4) 0.55443(14) 0.0673(12) Uani 1 1 d . . . . .
F12 F -0.0673(2) 0.1335(3) 0.63171(15) 0.0560(10) Uani 1 1 d . . . . .
Ni1 Ni 0.28692(4) 0.42902(5) 0.64912(3) 0.02766(17) Uani 1 1 d . . . . .
P1 P 0.32510(8) 0.28835(10) 0.62787(5) 0.0310(3) Uani 1 1 d . . . . .
O1 O 0.3815(2) 0.3058(3) 0.58515(14) 0.0371(9) Uani 1 1 d . . . . .
O2 O 0.0687(3) 0.6518(3) 0.63530(17) 0.0468(11) Uani 1 1 d . . . . .
N1 N 0.2211(3) 0.5588(3) 0.63544(16) 0.0299(10) Uani 1 1 d . . . . .
N21 N 0.2385(3) 0.3933(3) 0.70508(16) 0.0314(10) Uani 1 1 d . . . . .
N31 N 0.3632(3) 0.5082(3) 0.69865(17) 0.0344(10) Uani 1 1 d . . . . .
C1 C 0.3320(3) 0.4656(4) 0.59571(18) 0.0316(12) Uani 1 1 d . . . . .
C2 C 0.3745(3) 0.4019(4) 0.56989(19) 0.0341(12) Uani 1 1 d . . . . .
C3 C 0.4081(4) 0.4324(5) 0.5305(2) 0.0414(14) Uani 1 1 d . . . . .
H3 H 0.436156 0.387570 0.512815 0.050 Uiso 1 1 calc R U . . .
C4 C 0.3989(4) 0.5310(6) 0.5178(2) 0.0501(17) Uani 1 1 d . . . . .
H4 H 0.423060 0.554535 0.491753 0.060 Uiso 1 1 calc R U . . .
C5 C 0.3554(4) 0.5960(5) 0.5424(2) 0.0440(15) Uani 1 1 d . . . . .
H5 H 0.348765 0.662691 0.532767 0.053 Uiso 1 1 calc R U . . .
C6 C 0.3217(3) 0.5628(4) 0.5811(2) 0.0356(13) Uani 1 1 d . . . . .
C7 C 0.2735(4) 0.6251(4) 0.6113(2) 0.0380(13) Uani 1 1 d . . . . .
H7A H 0.307805 0.661759 0.633712 0.046 Uiso 1 1 calc R U . . .
H7B H 0.242603 0.673691 0.592682 0.046 Uiso 1 1 calc R U . . .
C8 C 0.1535(3) 0.5263(4) 0.6053(2) 0.0356(13) Uani 1 1 d . . . . .
H8A H 0.127486 0.470738 0.620155 0.043 Uiso 1 1 calc R U . . .
H8B H 0.172474 0.501422 0.576361 0.043 Uiso 1 1 calc R U . . .
C9 C 0.0951(4) 0.6072(5) 0.5948(2) 0.0426(14) Uani 1 1 d . . . . .
H9A H 0.118777 0.658609 0.576165 0.051 Uiso 1 1 calc R U . . .
H9B H 0.049991 0.579247 0.576711 0.051 Uiso 1 1 calc R U . . .
C10 C 0.1334(4) 0.6917(5) 0.6620(2) 0.0407(14) Uani 1 1 d . . . . .
H10A H 0.115055 0.723346 0.689685 0.049 Uiso 1 1 calc R U . . .
H10B H 0.159239 0.742847 0.644145 0.049 Uiso 1 1 calc R U . . .
C11 C 0.1916(3) 0.6094(4) 0.6756(2) 0.0360(13) Uani 1 1 d . . . . .
H11A H 0.235800 0.638221 0.694169 0.043 Uiso 1 1 calc R U . . .
H11B H 0.166098 0.560157 0.694676 0.043 Uiso 1 1 calc R U . . .
C12 C 0.2529(3) 0.2009(4) 0.6025(2) 0.0353(13) Uani 1 1 d . . . . .
H12 H 0.217614 0.180812 0.626613 0.042 Uiso 1 1 calc R U . . .
C13 C 0.2045(4) 0.2550(4) 0.5645(2) 0.0417(14) Uani 1 1 d . . . . .
H13A H 0.179484 0.312909 0.577323 0.063 Uiso 1 1 calc R U . . .
H13B H 0.164694 0.210100 0.551164 0.063 Uiso 1 1 calc R U . . .
H13C H 0.238440 0.276388 0.540899 0.063 Uiso 1 1 calc R U . . .
C14 C 0.2906(4) 0.1075(5) 0.5842(2) 0.0427(14) Uani 1 1 d . . . . .
H14A H 0.327265 0.126075 0.561541 0.064 Uiso 1 1 calc R U . . .
H14B H 0.250314 0.064404 0.569995 0.064 Uiso 1 1 calc R U . . .
H14C H 0.318333 0.072139 0.609405 0.064 Uiso 1 1 calc R U . . .
C15 C 0.3891(3) 0.2145(4) 0.6666(2) 0.0372(13) Uani 1 1 d . . . . .
H15 H 0.412768 0.161105 0.648444 0.045 Uiso 1 1 calc R U . . .
C16 C 0.3446(4) 0.1654(5) 0.7039(2) 0.0447(15) Uani 1 1 d . . . . .
H16A H 0.317320 0.216197 0.720510 0.067 Uiso 1 1 calc R U . . .
H16B H 0.381101 0.130196 0.725000 0.067 Uiso 1 1 calc R U . . .
H16C H 0.306889 0.118475 0.689970 0.067 Uiso 1 1 calc R U . . .
C17 C 0.4551(4) 0.2797(5) 0.6876(3) 0.0460(15) Uani 1 1 d . . . . .
H17A H 0.481692 0.312317 0.663179 0.069 Uiso 1 1 calc R U . . .
H17B H 0.492142 0.238500 0.705701 0.069 Uiso 1 1 calc R U . . .
H17C H 0.433465 0.329988 0.707232 0.069 Uiso 1 1 calc R U . . .
C18 C 0.4272(3) 0.5612(4) 0.6944(2) 0.0402(14) Uani 1 1 d . . . . .
H18 H 0.441985 0.576913 0.664685 0.048 Uiso 1 1 calc R U . . .
C19 C 0.4732(4) 0.5945(5) 0.7316(3) 0.057(2) Uani 1 1 d . . . . .
H19 H 0.519236 0.630804 0.727095 0.069 Uiso 1 1 calc R U . . .
C20 C 0.4521(5) 0.5749(6) 0.7746(3) 0.064(2) Uani 1 1 d . . . . .
H20 H 0.483310 0.597926 0.800232 0.077 Uiso 1 1 calc R U . . .
C21 C 0.3844(5) 0.5208(5) 0.7810(2) 0.0512(18) Uani 1 1 d . . . . .
C22 C 0.3553(6) 0.4964(6) 0.8245(3) 0.070(3) Uani 1 1 d . . . . .
H22 H 0.382651 0.519229 0.851516 0.084 Uiso 1 1 calc R U . . .
C23 C 0.2915(6) 0.4430(6) 0.8278(2) 0.067(3) Uani 1 1 d . . . . .
H23 H 0.274282 0.428954 0.857192 0.080 Uiso 1 1 calc R U . . .
C24 C 0.2473(4) 0.4053(5) 0.7880(2) 0.0472(16) Uani 1 1 d . . . . .
C25 C 0.1805(5) 0.3500(5) 0.7893(3) 0.058(2) Uani 1 1 d . . . . .
H25 H 0.160550 0.333905 0.817742 0.069 Uiso 1 1 calc R U . . .
C26 C 0.1425(5) 0.3180(5) 0.7496(3) 0.058(2) Uani 1 1 d . . . . .
H26 H 0.095349 0.281870 0.750334 0.070 Uiso 1 1 calc R U . . .
C27 C 0.1745(4) 0.3397(4) 0.7079(2) 0.0427(15) Uani 1 1 d . . . . .
H27 H 0.149205 0.314994 0.680596 0.051 Uiso 1 1 calc R U . . .
C28 C 0.2750(4) 0.4283(4) 0.74491(19) 0.0364(13) Uani 1 1 d . . . . .
C29 C 0.3426(3) 0.4870(4) 0.7412(2) 0.0357(13) Uani 1 1 d . . . . .
Ni2 Ni -0.21155(5) 0.67989(6) 0.64152(3) 0.03235(19) Uani 1 1 d . . . . .
P2 P -0.16945(9) 0.81620(11) 0.61735(6) 0.0367(3) Uani 1 1 d . . . . .
O3 O -0.1085(3) 0.7900(3) 0.57775(15) 0.0422(10) Uani 1 1 d . . . . .
O4 O -0.4360(3) 0.4741(4) 0.64664(17) 0.0509(11) Uani 1 1 d . . . . .
N2 N -0.2829(3) 0.5548(4) 0.63182(17) 0.0364(11) Uani 1 1 d . . . . .
N41 N -0.2516(3) 0.7194(3) 0.69938(18) 0.0357(11) Uani 1 1 d . . . . .
N51 N -0.1310(3) 0.6010(3) 0.68872(17) 0.0343(10) Uani 1 1 d . . . . .
C31 C -0.1720(3) 0.6369(4) 0.5876(2) 0.0351(12) Uani 1 1 d . . . . .
C32 C -0.1214(3) 0.6923(5) 0.5630(2) 0.0374(13) Uani 1 1 d . . . . .
C33 C -0.0848(4) 0.6555(5) 0.5254(2) 0.0431(14) Uani 1 1 d . . . . .
H33 H -0.049944 0.694790 0.509317 0.052 Uiso 1 1 calc R U . . .
C34 C -0.1020(4) 0.5592(5) 0.5130(2) 0.0449(15) Uani 1 1 d . . . . .
H34 H -0.078172 0.531554 0.487607 0.054 Uiso 1 1 calc R U . . .
C35 C -0.1526(4) 0.5015(5) 0.5361(2) 0.0478(16) Uani 1 1 d . . . . .
H35 H -0.163485 0.435545 0.526415 0.057 Uiso 1 1 calc R U . . .
C36 C -0.1878(4) 0.5405(5) 0.5738(2) 0.0403(14) Uani 1 1 d . . . . .
C37 C -0.2399(4) 0.4837(5) 0.6036(2) 0.0436(15) Uani 1 1 d . . . . .
H37A H -0.277221 0.443685 0.584387 0.052 Uiso 1 1 calc R U . . .
H37B H -0.208505 0.438274 0.623670 0.052 Uiso 1 1 calc R U . . .
C38 C -0.3049(4) 0.5063(5) 0.6746(2) 0.0391(13) Uani 1 1 d . . . . .
H38A H -0.322577 0.557769 0.695553 0.047 Uiso 1 1 calc R U . . .
H38B H -0.258212 0.474542 0.689481 0.047 Uiso 1 1 calc R U . . .
C39 C -0.3680(4) 0.4293(5) 0.6674(2) 0.0476(16) Uani 1 1 d . . . . .
H39A H -0.350167 0.375568 0.647674 0.057 Uiso 1 1 calc R U . . .
H39B H -0.379803 0.400016 0.697092 0.057 Uiso 1 1 calc R U . . .
C40 C -0.4193(4) 0.5107(6) 0.6033(2) 0.0511(17) Uani 1 1 d . . . . .
H40A H -0.467042 0.539407 0.588243 0.061 Uiso 1 1 calc R U . . .
H40B H -0.402423 0.455341 0.584234 0.061 Uiso 1 1 calc R U . . .
C41 C -0.3563(4) 0.5890(5) 0.6068(2) 0.0415(14) Uani 1 1 d . . . . .
H41A H -0.344411 0.609682 0.575666 0.050 Uiso 1 1 calc R U . . .
H41B H -0.376074 0.647753 0.622556 0.050 Uiso 1 1 calc R U . . .
C42 C -0.1083(3) 0.8953(5) 0.6551(2) 0.0416(14) Uani 1 1 d . . . . .
H42 H -0.082594 0.944696 0.635664 0.050 Uiso 1 1 calc R U . . .
C43 C -0.0446(4) 0.8337(5) 0.6797(3) 0.0483(16) Uani 1 1 d . . . . .
H43A H -0.067444 0.791266 0.702392 0.072 Uiso 1 1 calc R U . . .
H43B H -0.006145 0.877777 0.695014 0.072 Uiso 1 1 calc R U . . .
H43C H -0.019299 0.792379 0.657595 0.072 Uiso 1 1 calc R U . . .
C44 C -0.1549(4) 0.9520(5) 0.6884(3) 0.0534(18) Uani 1 1 d . . . . .
H44A H -0.191555 0.996099 0.671629 0.080 Uiso 1 1 calc R U . . .
H44B H -0.119689 0.991346 0.708700 0.080 Uiso 1 1 calc R U . . .
H44C H -0.183575 0.905345 0.706598 0.080 Uiso 1 1 calc R U . . .
C45 C -0.2381(4) 0.8996(5) 0.5868(3) 0.0501(17) Uani 1 1 d . . . . .
H45 H -0.271598 0.930194 0.609541 0.060 Uiso 1 1 calc R U . . .
C46 C -0.2907(5) 0.8409(6) 0.5526(2) 0.0559(18) Uani 1 1 d . . . . .
H46A H -0.258983 0.810007 0.529951 0.084 Uiso 1 1 calc R U . . .
H46B H -0.328463 0.885725 0.537157 0.084 Uiso 1 1 calc R U . . .
H46C H -0.318132 0.789482 0.568694 0.084 Uiso 1 1 calc R U . . .
C47 C -0.1953(6) 0.9840(7) 0.5629(4) 0.086(3) Uani 1 1 d . . . . .
H47A H -0.167498 1.025425 0.585907 0.129 Uiso 1 1 calc R U . . .
H47B H -0.233180 1.024567 0.544995 0.129 Uiso 1 1 calc R U . . .
H47C H -0.158209 0.955498 0.542639 0.129 Uiso 1 1 calc R U . . .
C48 C -0.3152(4) 0.7749(5) 0.7046(3) 0.0463(16) Uani 1 1 d . . . . .
H48 H -0.342956 0.801042 0.678379 0.056 Uiso 1 1 calc R U . . .
C49 C -0.3416(4) 0.7952(5) 0.7479(3) 0.055(2) Uani 1 1 d . . . . .
H49 H -0.387073 0.834030 0.750383 0.067 Uiso 1 1 calc R U . . .
C50 C -0.3028(5) 0.7599(6) 0.7861(3) 0.057(2) Uani 1 1 d . . . . .
H50 H -0.321035 0.773758 0.815311 0.069 Uiso 1 1 calc R U . . .
C51 C -0.2358(4) 0.7030(5) 0.7822(2) 0.0465(16) Uani 1 1 d . . . . .
C52 C -0.1903(6) 0.6613(6) 0.8205(2) 0.063(2) Uani 1 1 d . . . . .
H52 H -0.205481 0.673688 0.850495 0.075 Uiso 1 1 calc R U . . .
C53 C -0.1277(5) 0.6058(6) 0.8148(2) 0.057(2) Uani 1 1 d . . . . .
H53 H -0.098524 0.580927 0.840868 0.068 Uiso 1 1 calc R U . . .
C54 C -0.1035(4) 0.5829(5) 0.7702(2) 0.0479(16) Uani 1 1 d . . . . .
C55 C -0.0378(4) 0.5258(5) 0.7615(3) 0.0493(17) Uani 1 1 d . . . . .
H55 H -0.005460 0.500024 0.786032 0.059 Uiso 1 1 calc R U . . .
C56 C -0.0212(4) 0.5080(5) 0.7179(3) 0.0504(17) Uani 1 1 d . . . . .
H56 H 0.023052 0.469717 0.711675 0.060 Uiso 1 1 calc R U . . .
C57 C -0.0695(4) 0.5462(4) 0.6819(2) 0.0413(14) Uani 1 1 d . . . . .
H57 H -0.057413 0.532125 0.651443 0.050 Uiso 1 1 calc R U . . .
C58 C -0.1471(4) 0.6207(4) 0.7322(2) 0.0369(13) Uani 1 1 d . . . . .
C59 C -0.2136(4) 0.6831(4) 0.7378(2) 0.0392(14) Uani 1 1 d . . . . .
Cl1 Cl 0.04851(16) 1.00075(17) 0.55817(8) 0.0826(7) Uani 1 1 d D . . . .
Cl2 Cl 0.17088(13) 0.85681(14) 0.54700(7) 0.0661(5) Uani 1 1 d D . . . .
C61 C 0.0693(5) 0.8792(6) 0.5421(3) 0.077(3) Uani 1 1 d D . . . .
H61A H 0.049399 0.868019 0.510243 0.093 Uiso 1 1 calc R U . . .
H61B H 0.042853 0.832286 0.561844 0.093 Uiso 1 1 calc R U . . .
Cl3A Cl 0.69401(18) 0.2180(2) 0.55290(10) 0.0755(9) Uani 0.824(5) 1 d D U P A 1
Cl4A Cl 0.5310(2) 0.2096(3) 0.56580(13) 0.1012(13) Uani 0.824(5) 1 d D . P A 1
C62A C 0.6096(7) 0.1448(11) 0.5431(6) 0.102(4) Uani 0.824(5) 1 d D U P A 1
H62A H 0.616795 0.079713 0.558341 0.122 Uiso 0.824(5) 1 calc R U P A 1
H62B H 0.599049 0.133484 0.510057 0.122 Uiso 0.824(5) 1 calc R U P A 1
Cl3B Cl 0.6431(13) 0.2685(16) 0.5756(8) 0.136(7) Uani 0.176(5) 1 d D U P A 2
Cl4B Cl 0.5520(19) 0.098(2) 0.5505(12) 0.190(9) Uani 0.176(5) 1 d D U P A 2
C62B C 0.629(4) 0.174(4) 0.5338(19) 0.093(8) Uani 0.176(5) 1 d D U P A 2
H62C H 0.615103 0.203862 0.503547 0.112 Uiso 0.176(5) 1 calc R U P A 2
H62D H 0.676631 0.134688 0.531832 0.112 Uiso 0.176(5) 1 calc R U P A 2

loop_
_atom_site_aniso_label
_atom_site_aniso_U_11
_atom_site_aniso_U_22
_atom_site_aniso_U_33
_atom_site_aniso_U_23
_atom_site_aniso_U_13
_atom_site_aniso_U_12
Sb1 0.0382(2) 0.0406(2) 0.0497(3) -0.00297(18) 0.00566(17) 0.00143(17)
F1 0.138(5) 0.092(4) 0.061(3) 0.020(3) 0.014(3) 0.002(4)
F2 0.058(3) 0.058(2) 0.059(2) -0.016(2) -0.004(2) 0.015(2)
F3 0.047(3) 0.109(4) 0.100(4) -0.040(3) 0.003(2) -0.001(3)
F4 0.051(3) 0.070(3) 0.121(4) -0.028(3) 0.005(3) -0.008(2)
F5 0.066(3) 0.069(3) 0.126(5) -0.040(3) 0.014(3) 0.010(3)
F6 0.116(5) 0.092(4) 0.105(4) 0.049(4) 0.028(4) 0.039(4)
Sb2 0.0307(2) 0.02851(19) 0.0414(2) -0.00010(15) 0.00487(15) -0.00136(14)
F7 0.062(3) 0.040(2) 0.111(4) 0.011(2) 0.013(3) -0.020(2)
F8 0.069(3) 0.084(3) 0.052(2) -0.025(2) 0.015(2) -0.006(2)
F9 0.040(2) 0.062(3) 0.081(3) 0.018(2) 0.007(2) 0.0112(19)
F10 0.038(2) 0.072(3) 0.070(3) 0.009(2) 0.0025(19) 0.010(2)
F11 0.080(3) 0.081(3) 0.042(2) -0.012(2) 0.010(2) -0.009(3)
F12 0.060(3) 0.037(2) 0.070(3) 0.0140(18) -0.003(2) -0.0135(18)
Ni1 0.0273(4) 0.0247(4) 0.0313(4) 0.0000(3) 0.0046(3) -0.0014(3)
P1 0.0310(7) 0.0274(7) 0.0348(7) -0.0002(6) 0.0038(6) 0.0000(5)
O1 0.036(2) 0.035(2) 0.041(2) 0.0020(17) 0.0118(18) 0.0036(17)
O2 0.037(2) 0.040(2) 0.063(3) -0.010(2) -0.004(2) 0.0084(19)
N1 0.027(2) 0.027(2) 0.035(2) -0.0017(19) 0.0007(19) 0.0013(18)
N21 0.029(2) 0.029(2) 0.037(3) 0.0025(19) 0.0094(19) 0.0037(19)
N31 0.033(3) 0.031(2) 0.038(3) -0.004(2) -0.001(2) 0.005(2)
C1 0.032(3) 0.034(3) 0.029(3) 0.004(2) 0.004(2) -0.008(2)
C2 0.031(3) 0.038(3) 0.033(3) 0.002(2) 0.002(2) 0.000(2)
C3 0.038(3) 0.048(4) 0.040(3) -0.003(3) 0.013(3) -0.003(3)
C4 0.052(4) 0.058(4) 0.041(4) 0.008(3) 0.013(3) -0.006(3)
C5 0.047(4) 0.046(4) 0.038(3) 0.007(3) 0.004(3) -0.008(3)
C6 0.036(3) 0.033(3) 0.037(3) 0.004(2) 0.003(2) -0.002(2)
C7 0.036(3) 0.032(3) 0.046(3) 0.004(3) 0.006(3) 0.002(2)
C8 0.032(3) 0.031(3) 0.043(3) -0.005(2) -0.002(2) 0.000(2)
C9 0.039(3) 0.037(3) 0.050(4) -0.009(3) -0.006(3) 0.006(3)
C10 0.034(3) 0.034(3) 0.054(4) -0.007(3) -0.004(3) 0.003(2)
C11 0.037(3) 0.031(3) 0.040(3) -0.006(2) 0.001(2) -0.001(2)
C12 0.034(3) 0.032(3) 0.040(3) 0.000(2) -0.001(2) -0.004(2)
C13 0.046(4) 0.032(3) 0.045(4) -0.001(3) -0.008(3) -0.004(3)
C14 0.047(4) 0.032(3) 0.049(4) -0.004(3) -0.002(3) 0.001(3)
C15 0.037(3) 0.028(3) 0.047(3) 0.001(2) 0.000(3) 0.004(2)
C16 0.046(4) 0.035(3) 0.052(4) 0.013(3) 0.000(3) 0.006(3)
C17 0.032(3) 0.041(3) 0.064(4) 0.004(3) -0.007(3) 0.004(3)
C18 0.030(3) 0.030(3) 0.059(4) -0.009(3) -0.004(3) 0.004(2)
C19 0.041(4) 0.034(3) 0.095(6) -0.016(4) -0.013(4) 0.006(3)
C20 0.066(5) 0.045(4) 0.076(6) -0.023(4) -0.033(4) 0.017(4)
C21 0.068(5) 0.036(3) 0.047(4) -0.011(3) -0.018(3) 0.026(3)
C22 0.110(8) 0.057(5) 0.041(4) -0.014(4) -0.021(4) 0.046(5)
C23 0.119(8) 0.050(4) 0.033(4) 0.003(3) 0.012(4) 0.042(5)
C24 0.064(5) 0.037(3) 0.042(4) 0.005(3) 0.013(3) 0.023(3)
C25 0.083(6) 0.042(4) 0.053(4) 0.023(3) 0.036(4) 0.023(4)
C26 0.060(5) 0.040(4) 0.078(6) 0.017(4) 0.034(4) 0.011(3)
C27 0.045(4) 0.031(3) 0.054(4) 0.005(3) 0.018(3) 0.001(3)
C28 0.049(4) 0.030(3) 0.031(3) 0.002(2) 0.005(3) 0.013(3)
C29 0.034(3) 0.027(3) 0.044(3) -0.007(2) -0.007(3) 0.012(2)
Ni2 0.0328(4) 0.0273(4) 0.0376(4) -0.0013(3) 0.0076(3) 0.0020(3)
P2 0.0348(8) 0.0292(7) 0.0467(9) 0.0017(6) 0.0066(6) 0.0026(6)
O3 0.041(2) 0.036(2) 0.050(3) 0.0051(19) 0.0100(19) -0.0019(18)
O4 0.040(3) 0.054(3) 0.058(3) -0.001(2) 0.002(2) -0.012(2)
N2 0.032(3) 0.035(3) 0.043(3) 0.000(2) 0.004(2) 0.001(2)
N41 0.031(3) 0.027(2) 0.050(3) -0.005(2) 0.011(2) -0.0037(19)
N51 0.027(2) 0.027(2) 0.048(3) -0.002(2) -0.001(2) 0.0012(19)
C31 0.037(3) 0.032(3) 0.036(3) -0.006(2) 0.005(2) 0.002(2)
C32 0.033(3) 0.038(3) 0.041(3) -0.001(3) 0.001(2) 0.006(2)
C33 0.038(3) 0.055(4) 0.036(3) 0.006(3) -0.001(3) 0.004(3)
C34 0.034(3) 0.062(4) 0.038(3) -0.011(3) -0.003(3) 0.010(3)
C35 0.045(4) 0.048(4) 0.050(4) -0.014(3) 0.002(3) 0.007(3)
C36 0.042(3) 0.039(3) 0.040(3) -0.005(3) 0.002(3) 0.007(3)
C37 0.041(3) 0.032(3) 0.058(4) -0.009(3) 0.008(3) -0.002(3)
C38 0.038(3) 0.037(3) 0.043(3) 0.004(3) 0.002(3) -0.006(3)
C39 0.043(4) 0.046(4) 0.053(4) 0.003(3) -0.001(3) -0.003(3)
C40 0.041(4) 0.058(4) 0.053(4) 0.002(3) -0.006(3) -0.007(3)
C41 0.037(3) 0.043(3) 0.044(3) 0.002(3) -0.003(3) 0.003(3)
C42 0.031(3) 0.033(3) 0.062(4) -0.004(3) 0.005(3) 0.002(2)
C43 0.042(4) 0.036(3) 0.066(4) -0.008(3) -0.005(3) 0.002(3)
C44 0.050(4) 0.039(4) 0.071(5) -0.017(3) 0.006(3) 0.006(3)
C45 0.042(4) 0.039(3) 0.068(5) 0.009(3) -0.002(3) 0.002(3)
C46 0.064(5) 0.053(4) 0.050(4) 0.004(3) 0.000(3) 0.018(4)
C47 0.086(7) 0.056(5) 0.114(8) 0.043(5) -0.009(6) -0.005(5)
C48 0.044(4) 0.035(3) 0.062(4) -0.009(3) 0.016(3) 0.000(3)
C49 0.043(4) 0.042(4) 0.084(6) -0.017(4) 0.028(4) -0.003(3)
C50 0.062(5) 0.054(4) 0.059(5) -0.028(4) 0.025(4) -0.022(4)
C51 0.053(4) 0.038(3) 0.050(4) -0.013(3) 0.018(3) -0.015(3)
C52 0.091(6) 0.064(5) 0.034(4) -0.005(3) 0.008(4) -0.035(5)
C53 0.078(6) 0.049(4) 0.042(4) 0.005(3) -0.006(4) -0.025(4)
C54 0.055(4) 0.040(3) 0.047(4) 0.005(3) -0.009(3) -0.023(3)
C55 0.041(4) 0.034(3) 0.070(5) 0.014(3) -0.017(3) -0.009(3)
C56 0.043(4) 0.032(3) 0.075(5) 0.004(3) -0.005(3) -0.003(3)
C57 0.038(3) 0.026(3) 0.060(4) 0.002(3) 0.005(3) 0.000(2)
C58 0.039(3) 0.029(3) 0.042(3) -0.003(2) 0.000(3) -0.010(2)
C59 0.047(4) 0.031(3) 0.041(3) -0.007(2) 0.009(3) -0.016(3)
Cl1 0.1138(19) 0.0640(12) 0.0665(13) -0.0201(10) -0.0231(12) 0.0318(13)
Cl2 0.0768(13) 0.0497(10) 0.0726(12) 0.0079(9) 0.0106(10) 0.0056(9)
C61 0.084(6) 0.054(5) 0.091(7) -0.023(5) -0.027(5) 0.022(4)
Cl3A 0.0840(19) 0.0738(17) 0.0694(16) 0.0084(13) 0.0098(13) 0.0117(14)
Cl4A 0.091(2) 0.100(2) 0.116(3) 0.008(2) 0.0321(19) 0.0368(19)
C62A 0.088(10) 0.112(11) 0.107(10) -0.018(9) 0.020(7) -0.029(8)
Cl3B 0.125(13) 0.129(13) 0.154(14) 0.017(12) 0.003(12) 0.026(11)
Cl4B 0.181(19) 0.189(19) 0.199(18) -0.007(17) 0.002(17) -0.015(16)
C62B 0.091(15) 0.093(15) 0.096(15) -0.008(14) 0.003(14) -0.011(14)

loop_
_atom_type_symbol
_atom_type_description
_atom_type_scat_dispersion_real
_atom_type_scat_dispersion_imag
_atom_type_scat_source
C C 0.0137 0.0067 'International Tables Vol C Tables 4.2.6.8 and 6.1.1.4'
H H 0.0000 0.0000 'International Tables Vol C Tables 4.2.6.8 and 6.1.1.4'
Cl Cl 0.3281 0.5435 'International Tables Vol C Tables 4.2.6.8 and 6.1.1.4'
F F 0.0583 0.0400 'International Tables Vol C Tables 4.2.6.8 and 6.1.1.4'
N N 0.0241 0.0134 'International Tables Vol C Tables 4.2.6.8 and 6.1.1.4'
Ni Ni -1.3357 3.2904 'International Tables Vol C Tables 4.2.6.8 and 6.1.1.4'
O O 0.0389 0.0241 'International Tables Vol C Tables 4.2.6.8 and 6.1.1.4'
P P 0.2543 0.3332 'International Tables Vol C Tables 4.2.6.8 and 6.1.1.4'
Sb Sb 0.1003 4.6759 'International Tables Vol C Tables 4.2.6.8 and 6.1.1.4'

loop_
_geom_angle_atom_site_label_1
_geom_angle_atom_site_label_2
_geom_angle_atom_site_label_3
_geom_angle
_geom_angle_site_symmetry_1
_geom_angle_site_symmetry_3
_geom_angle_publ_flag
F1 Sb1 F2 90.5(2) . . ?
F1 Sb1 F3 91.5(3) . . ?
F1 Sb1 F4 91.6(3) . . ?
F1 Sb1 F5 90.6(3) . . ?
F1 Sb1 F6 178.5(3) . . ?
F2 Sb1 F6 88.2(2) . . ?
F3 Sb1 F2 89.4(2) . . ?
F3 Sb1 F4 176.3(3) . . ?
F3 Sb1 F6 87.7(3) . . ?
F4 Sb1 F2 88.5(2) . . ?
F4 Sb1 F6 89.2(3) . . ?
F5 Sb1 F2 178.9(2) . . ?
F5 Sb1 F3 90.5(2) . . ?
F5 Sb1 F4 91.5(2) . . ?
F5 Sb1 F6 90.7(3) . . ?
F7 Sb2 F8 90.0(2) . . ?
F9 Sb2 F7 91.5(2) . . ?
F9 Sb2 F8 89.7(2) . . ?
F9 Sb2 F10 176.38(19) . . ?
F9 Sb2 F11 92.0(2) . . ?
F9 Sb2 F12 89.04(19) . . ?
F10 Sb2 F7 90.7(2) . . ?
F10 Sb2 F8 87.4(2) . . ?
F11 Sb2 F7 90.0(2) . . ?
F11 Sb2 F8 178.3(2) . . ?
F11 Sb2 F10 90.9(2) . . ?
F11 Sb2 F12 92.2(2) . . ?
F12 Sb2 F7 177.7(2) . . ?
F12 Sb2 F8 87.7(2) . . ?
F12 Sb2 F10 88.62(19) . . ?
P1 Ni1 N31 116.78(13) . . ?
N1 Ni1 P1 149.46(14) . . ?
N1 Ni1 N31 90.87(18) . . ?
N21 Ni1 P1 100.62(14) . . ?
N21 Ni1 N1 96.44(18) . . ?
N21 Ni1 N31 80.3(2) . . ?
C1 Ni1 P1 80.52(18) . . ?
C1 Ni1 N1 82.4(2) . . ?
C1 Ni1 N21 178.8(2) . . ?
C1 Ni1 N31 99.5(2) . . ?
O1 P1 Ni1 107.75(16) . . ?
O1 P1 C12 101.5(3) . . ?
O1 P1 C15 100.9(3) . . ?
C12 P1 Ni1 118.7(2) . . ?
C15 P1 Ni1 119.5(2) . . ?
C15 P1 C12 105.6(3) . . ?
C2 O1 P1 109.8(3) . . ?
C10 O2 C9 109.7(5) . . ?
C7 N1 Ni1 104.8(3) . . ?
C7 N1 C8 111.9(5) . . ?
C8 N1 Ni1 105.1(3) . . ?
C11 N1 Ni1 116.0(3) . . ?
C11 N1 C7 110.6(4) . . ?
C11 N1 C8 108.3(4) . . ?
C27 N21 Ni1 126.1(4) . . ?
C27 N21 C28 118.1(5) . . ?
C28 N21 Ni1 115.8(4) . . ?
C18 N31 Ni1 132.3(4) . . ?
C18 N31 C29 117.9(5) . . ?
C29 N31 Ni1 109.3(4) . . ?
C2 C1 Ni1 124.1(4) . . ?
C2 C1 C6 118.6(5) . . ?
C6 C1 Ni1 117.4(4) . . ?
O1 C2 C1 116.4(5) . . ?
O1 C2 C3 121.2(5) . . ?
C1 C2 C3 122.3(6) . . ?
C2 C3 H3 121.3 . . ?
C4 C3 C2 117.4(6) . . ?
C4 C3 H3 121.3 . . ?
C3 C4 H4 119.2 . . ?
C5 C4 C3 121.6(6) . . ?
C5 C4 H4 119.2 . . ?
C4 C5 H5 120.3 . . ?
C6 C5 C4 119.5(6) . . ?
C6 C5 H5 120.3 . . ?
C1 C6 C7 114.1(5) . . ?
C5 C6 C1 120.6(6) . . ?
C5 C6 C7 125.3(6) . . ?
N1 C7 C6 108.6(5) . . ?
N1 C7 H7A 110.0 . . ?
N1 C7 H7B 110.0 . . ?
C6 C7 H7A 110.0 . . ?
C6 C7 H7B 110.0 . . ?
H7A C7 H7B 108.3 . . ?
N1 C8 H8A 108.9 . . ?
N1 C8 H8B 108.9 . . ?
N1 C8 C9 113.5(5) . . ?
H8A C8 H8B 107.7 . . ?
C9 C8 H8A 108.9 . . ?
C9 C8 H8B 108.9 . . ?
O2 C9 C8 112.3(5) . . ?
O2 C9 H9A 109.1 . . ?
O2 C9 H9B 109.1 . . ?
C8 C9 H9A 109.1 . . ?
C8 C9 H9B 109.1 . . ?
H9A C9 H9B 107.9 . . ?
O2 C10 H10A 109.6 . . ?
O2 C10 H10B 109.6 . . ?
O2 C10 C11 110.3(5) . . ?
H10A C10 H10B 108.1 . . ?
C11 C10 H10A 109.6 . . ?
C11 C10 H10B 109.6 . . ?
N1 C11 C10 112.2(5) . . ?
N1 C11 H11A 109.2 . . ?
N1 C11 H11B 109.2 . . ?
C10 C11 H11A 109.2 . . ?
C10 C11 H11B 109.2 . . ?
H11A C11 H11B 107.9 . . ?
P1 C12 H12 108.4 . . ?
C13 C12 P1 108.2(4) . . ?
C13 C12 H12 108.4 . . ?
C14 C12 P1 112.3(4) . . ?
C14 C12 H12 108.4 . . ?
C14 C12 C13 111.1(5) . . ?
C12 C13 H13A 109.5 . . ?
C12 C13 H13B 109.5 . . ?
C12 C13 H13C 109.5 . . ?
H13A C13 H13B 109.5 . . ?
H13A C13 H13C 109.5 . . ?
H13B C13 H13C 109.5 . . ?
C12 C14 H14A 109.5 . . ?
C12 C14 H14B 109.5 . . ?
C12 C14 H14C 109.5 . . ?
H14A C14 H14B 109.5 . . ?
H14A C14 H14C 109.5 . . ?
H14B C14 H14C 109.5 . . ?
P1 C15 H15 108.1 . . ?
C16 C15 P1 111.8(4) . . ?
C16 C15 H15 108.1 . . ?
C16 C15 C17 110.8(6) . . ?
C17 C15 P1 109.8(4) . . ?
C17 C15 H15 108.1 . . ?
C15 C16 H16A 109.5 . . ?
C15 C16 H16B 109.5 . . ?
C15 C16 H16C 109.5 . . ?
H16A C16 H16B 109.5 . . ?
H16A C16 H16C 109.5 . . ?
H16B C16 H16C 109.5 . . ?
C15 C17 H17A 109.5 . . ?
C15 C17 H17B 109.5 . . ?
C15 C17 H17C 109.5 . . ?
H17A C17 H17B 109.5 . . ?
H17A C17 H17C 109.5 . . ?
H17B C17 H17C 109.5 . . ?
N31 C18 H18 118.6 . . ?
N31 C18 C19 122.7(7) . . ?
C19 C18 H18 118.6 . . ?
C18 C19 H19 120.1 . . ?
C20 C19 C18 119.7(7) . . ?
C20 C19 H19 120.2 . . ?
C19 C20 H20 120.1 . . ?
C19 C20 C21 119.9(7) . . ?
C21 C20 H20 120.1 . . ?
C20 C21 C22 125.4(7) . . ?
C20 C21 C29 116.4(7) . . ?
C29 C21 C22 118.2(8) . . ?
C21 C22 H22 119.1 . . ?
C23 C22 C21 121.9(7) . . ?
C23 C22 H22 119.1 . . ?
C22 C23 H23 119.0 . . ?
C22 C23 C24 122.0(7) . . ?
C24 C23 H23 119.0 . . ?
C25 C24 C23 124.8(7) . . ?
C25 C24 C28 118.2(7) . . ?
C28 C24 C23 117.1(7) . . ?
C24 C25 H25 119.8 . . ?
C26 C25 C24 120.4(6) . . ?
C26 C25 H25 119.8 . . ?
C25 C26 H26 120.6 . . ?
C25 C26 C27 118.8(7) . . ?
C27 C26 H26 120.6 . . ?
N21 C27 C26 122.8(7) . . ?
N21 C27 H27 118.6 . . ?
C26 C27 H27 118.6 . . ?
N21 C28 C24 121.6(6) . . ?
N21 C28 C29 117.4(5) . . ?
C24 C28 C29 121.0(6) . . ?
N31 C29 C21 123.2(6) . . ?
N31 C29 C28 117.0(5) . . ?
C21 C29 C28 119.8(6) . . ?
P2 Ni2 N51 114.83(14) . . ?
N2 Ni2 P2 149.82(15) . . ?
N2 Ni2 N51 92.19(18) . . ?
N41 Ni2 P2 101.66(15) . . ?
N41 Ni2 N2 95.8(2) . . ?
N41 Ni2 N51 80.0(2) . . ?
C31 Ni2 P2 80.40(19) . . ?
C31 Ni2 N2 82.9(2) . . ?
C31 Ni2 N41 177.5(2) . . ?
C31 Ni2 N51 97.8(2) . . ?
O3 P2 Ni2 107.24(16) . . ?
O3 P2 C42 100.6(3) . . ?
O3 P2 C45 102.0(3) . . ?
C42 P2 Ni2 120.1(2) . . ?
C42 P2 C45 105.7(3) . . ?
C45 P2 Ni2 118.3(2) . . ?
C32 O3 P2 108.8(4) . . ?
C40 O4 C39 109.1(5) . . ?
C37 N2 Ni2 106.5(4) . . ?
C37 N2 C41 111.1(5) . . ?
C38 N2 Ni2 114.7(4) . . ?
C38 N2 C37 110.4(5) . . ?
C38 N2 C41 107.4(5) . . ?
C41 N2 Ni2 106.8(4) . . ?
C48 N41 Ni2 126.1(5) . . ?
C48 N41 C59 117.4(6) . . ?
C59 N41 Ni2 116.4(4) . . ?
C57 N51 Ni2 131.6(5) . . ?
C57 N51 C58 118.0(5) . . ?
C58 N51 Ni2 110.2(4) . . ?
C32 C31 Ni2 123.6(4) . . ?
C32 C31 C36 118.3(5) . . ?
C36 C31 Ni2 117.8(5) . . ?
C31 C32 O3 116.1(5) . . ?
C31 C32 C33 123.4(6) . . ?
C33 C32 O3 120.5(6) . . ?
C32 C33 H33 121.8 . . ?
C34 C33 C32 116.4(6) . . ?
C34 C33 H33 121.8 . . ?
C33 C34 H34 118.8 . . ?
C33 C34 C35 122.3(6) . . ?
C35 C34 H34 118.8 . . ?
C34 C35 H35 120.1 . . ?
C34 C35 C36 119.8(6) . . ?
C36 C35 H35 120.1 . . ?
C31 C36 C35 119.8(6) . . ?
C31 C36 C37 115.0(5) . . ?
C35 C36 C37 125.0(6) . . ?
N2 C37 C36 109.4(5) . . ?
N2 C37 H37A 109.8 . . ?
N2 C37 H37B 109.8 . . ?
C36 C37 H37A 109.8 . . ?
C36 C37 H37B 109.8 . . ?
H37A C37 H37B 108.2 . . ?
N2 C38 H38A 108.8 . . ?
N2 C38 H38B 108.8 . . ?
N2 C38 C39 113.9(5) . . ?
H38A C38 H38B 107.7 . . ?
C39 C38 H38A 108.8 . . ?
C39 C38 H38B 108.8 . . ?
O4 C39 C38 109.5(5) . . ?
O4 C39 H39A 109.8 . . ?
O4 C39 H39B 109.8 . . ?
C38 C39 H39A 109.8 . . ?
C38 C39 H39B 109.8 . . ?
H39A C39 H39B 108.2 . . ?
O4 C40 H40A 109.3 . . ?
O4 C40 H40B 109.3 . . ?
O4 C40 C41 111.7(5) . . ?
H40A C40 H40B 107.9 . . ?
C41 C40 H40A 109.3 . . ?
C41 C40 H40B 109.3 . . ?
N2 C41 C40 113.5(5) . . ?
N2 C41 H41A 108.9 . . ?
N2 C41 H41B 108.9 . . ?
C40 C41 H41A 108.9 . . ?
C40 C41 H41B 108.9 . . ?
H41A C41 H41B 107.7 . . ?
P2 C42 H42 107.7 . . ?
C43 C42 P2 109.9(4) . . ?
C43 C42 H42 107.7 . . ?
C44 C42 P2 112.2(5) . . ?
C44 C42 H42 107.7 . . ?
C44 C42 C43 111.4(6) . . ?
C42 C43 H43A 109.5 . . ?
C42 C43 H43B 109.5 . . ?
C42 C43 H43C 109.5 . . ?
H43A C43 H43B 109.5 . . ?
H43A C43 H43C 109.5 . . ?
H43B C43 H43C 109.5 . . ?
C42 C44 H44A 109.5 . . ?
C42 C44 H44B 109.5 . . ?
C42 C44 H44C 109.5 . . ?
H44A C44 H44B 109.5 . . ?
H44A C44 H44C 109.5 . . ?
H44B C44 H44C 109.5 . . ?
P2 C45 H45 108.1 . . ?
C46 C45 P2 110.0(5) . . ?
C46 C45 H45 108.1 . . ?
C46 C45 C47 111.2(7) . . ?
C47 C45 P2 111.3(5) . . ?
C47 C45 H45 108.1 . . ?
C45 C46 H46A 109.5 . . ?
C45 C46 H46B 109.5 . . ?
C45 C46 H46C 109.5 . . ?
H46A C46 H46B 109.5 . . ?
H46A C46 H46C 109.5 . . ?
H46B C46 H46C 109.5 . . ?
C45 C47 H47A 109.5 . . ?
C45 C47 H47B 109.5 . . ?
C45 C47 H47C 109.5 . . ?
H47A C47 H47B 109.5 . . ?
H47A C47 H47C 109.5 . . ?
H47B C47 H47C 109.5 . . ?
N41 C48 H48 119.1 . . ?
N41 C48 C49 121.7(7) . . ?
C49 C48 H48 119.1 . . ?
C48 C49 H49 119.7 . . ?
C50 C49 C48 120.6(7) . . ?
C50 C49 H49 119.7 . . ?
C49 C50 H50 120.3 . . ?
C49 C50 C51 119.4(7) . . ?
C51 C50 H50 120.3 . . ?
C50 C51 C52 124.1(7) . . ?
C50 C51 C59 117.2(7) . . ?
C59 C51 C52 118.7(7) . . ?
C51 C52 H52 119.1 . . ?
C53 C52 C51 121.8(7) . . ?
C53 C52 H52 119.1 . . ?
C52 C53 H53 119.4 . . ?
C52 C53 C54 121.2(7) . . ?
C54 C53 H53 119.4 . . ?
C55 C54 C53 124.5(7) . . ?
C58 C54 C53 118.5(7) . . ?
C58 C54 C55 117.0(7) . . ?
C54 C55 H55 120.3 . . ?
C56 C55 C54 119.3(6) . . ?
C56 C55 H55 120.3 . . ?
C55 C56 H56 120.0 . . ?
C55 C56 C57 119.9(7) . . ?
C57 C56 H56 120.0 . . ?
N51 C57 C56 122.4(7) . . ?
N51 C57 H57 118.8 . . ?
C56 C57 H57 118.8 . . ?
N51 C58 C54 123.3(6) . . ?
N51 C58 C59 115.8(5) . . ?
C54 C58 C59 120.9(6) . . ?
N41 C59 C51 123.6(6) . . ?
N41 C59 C58 117.6(5) . . ?
C51 C59 C58 118.8(6) . . ?
Cl1 C61 Cl2 110.9(5) . . ?
Cl1 C61 H61A 109.5 . . ?
Cl1 C61 H61B 109.5 . . ?
Cl2 C61 H61A 109.5 . . ?
Cl2 C61 H61B 109.5 . . ?
H61A C61 H61B 108.0 . . ?
Cl3A C62A Cl4A 107.7(7) . . ?
Cl3A C62A H62A 110.2 . . ?
Cl3A C62A H62B 110.2 . . ?
Cl4A C62A H62A 110.2 . . ?
Cl4A C62A H62B 110.2 . . ?
H62A C62A H62B 108.5 . . ?
Cl3B C62B H62C 110.2 . . ?
Cl3B C62B H62D 110.2 . . ?
Cl4B C62B Cl3B 107.5(14) . . ?
Cl4B C62B H62C 110.2 . . ?
Cl4B C62B H62D 110.2 . . ?
H62C C62B H62D 108.5 . . ?

loop_
_geom_bond_atom_site_label_1
_geom_bond_atom_site_label_2
_geom_bond_distance
_geom_bond_site_symmetry_2
_geom_bond_publ_flag
Sb1 F1 1.838(5) . ?
Sb1 F2 1.867(4) . ?
Sb1 F3 1.862(5) . ?
Sb1 F4 1.865(5) . ?
Sb1 F5 1.854(5) . ?
Sb1 F6 1.869(5) . ?
Sb2 F7 1.867(4) . ?
Sb2 F8 1.891(4) . ?
Sb2 F9 1.850(4) . ?
Sb2 F10 1.866(4) . ?
Sb2 F11 1.855(4) . ?
Sb2 F12 1.860(4) . ?
Ni1 P1 2.1184(16) . ?
Ni1 N1 2.113(5) . ?
Ni1 N21 1.951(5) . ?
Ni1 N31 2.181(5) . ?
Ni1 C1 1.862(5) . ?
P1 O1 1.653(4) . ?
P1 C12 1.840(6) . ?
P1 C15 1.832(6) . ?
O1 C2 1.377(7) . ?
O2 C9 1.432(8) . ?
O2 C10 1.428(7) . ?
N1 C7 1.484(7) . ?
N1 C8 1.486(7) . ?
N1 C11 1.482(7) . ?
N21 C27 1.328(8) . ?
N21 C28 1.378(8) . ?
N31 C18 1.328(8) . ?
N31 C29 1.352(8) . ?
C1 C2 1.387(8) . ?
C1 C6 1.390(8) . ?
C2 C3 1.390(8) . ?
C3 H3 0.9500 . ?
C3 C4 1.389(10) . ?
C4 H4 0.9500 . ?
C4 C5 1.387(10) . ?
C5 H5 0.9500 . ?
C5 C6 1.383(8) . ?
C6 C7 1.511(8) . ?
C7 H7A 0.9900 . ?
C7 H7B 0.9900 . ?
C8 H8A 0.9900 . ?
C8 H8B 0.9900 . ?
C8 C9 1.506(8) . ?
C9 H9A 0.9900 . ?
C9 H9B 0.9900 . ?
C10 H10A 0.9900 . ?
C10 H10B 0.9900 . ?
C10 C11 1.535(8) . ?
C11 H11A 0.9900 . ?
C11 H11B 0.9900 . ?
C12 H12 1.0000 . ?
C12 C13 1.537(8) . ?
C12 C14 1.533(8) . ?
C13 H13A 0.9800 . ?
C13 H13B 0.9800 . ?
C13 H13C 0.9800 . ?
C14 H14A 0.9800 . ?
C14 H14B 0.9800 . ?
C14 H14C 0.9800 . ?
C15 H15 1.0000 . ?
C15 C16 1.527(9) . ?
C15 C17 1.538(9) . ?
C16 H16A 0.9800 . ?
C16 H16B 0.9800 . ?
C16 H16C 0.9800 . ?
C17 H17A 0.9800 . ?
C17 H17B 0.9800 . ?
C17 H17C 0.9800 . ?
C18 H18 0.9500 . ?
C18 C19 1.384(10) . ?
C19 H19 0.9500 . ?
C19 C20 1.364(12) . ?
C20 H20 0.9500 . ?
C20 C21 1.400(12) . ?
C21 C22 1.440(12) . ?
C21 C29 1.411(9) . ?
C22 H22 0.9500 . ?
C22 C23 1.326(13) . ?
C23 H23 0.9500 . ?
C23 C24 1.448(12) . ?
C24 C25 1.377(11) . ?
C24 C28 1.417(9) . ?
C25 H25 0.9500 . ?
C25 C26 1.370(12) . ?
C26 H26 0.9500 . ?
C26 C27 1.407(9) . ?
C27 H27 0.9500 . ?
C28 C29 1.422(9) . ?
Ni2 P2 2.1186(17) . ?
Ni2 N2 2.101(5) . ?
Ni2 N41 1.950(5) . ?
Ni2 N51 2.179(5) . ?
Ni2 C31 1.858(6) . ?
P2 O3 1.656(5) . ?
P2 C42 1.828(7) . ?
P2 C45 1.830(7) . ?
O3 C32 1.403(7) . ?
O4 C39 1.424(8) . ?
O4 C40 1.412(8) . ?
N2 C37 1.496(8) . ?
N2 C38 1.487(8) . ?
N2 C41 1.497(8) . ?
N41 C48 1.346(8) . ?
N41 C59 1.361(8) . ?
N51 C57 1.321(8) . ?
N51 C58 1.350(8) . ?
C31 C32 1.387(9) . ?
C31 C36 1.387(8) . ?
C32 C33 1.397(9) . ?
C33 H33 0.9500 . ?
C33 C34 1.380(10) . ?
C34 H34 0.9500 . ?
C34 C35 1.381(10) . ?
C35 H35 0.9500 . ?
C35 C36 1.400(9) . ?
C36 C37 1.503(9) . ?
C37 H37A 0.9900 . ?
C37 H37B 0.9900 . ?
C38 H38A 0.9900 . ?
C38 H38B 0.9900 . ?
C38 C39 1.512(9) . ?
C39 H39A 0.9900 . ?
C39 H39B 0.9900 . ?
C40 H40A 0.9900 . ?
C40 H40B 0.9900 . ?
C40 C41 1.516(9) . ?
C41 H41A 0.9900 . ?
C41 H41B 0.9900 . ?
C42 H42 1.0000 . ?
C42 C43 1.525(9) . ?
C42 C44 1.515(9) . ?
C43 H43A 0.9800 . ?
C43 H43B 0.9800 . ?
C43 H43C 0.9800 . ?
C44 H44A 0.9800 . ?
C44 H44B 0.9800 . ?
C44 H44C 0.9800 . ?
C45 H45 1.0000 . ?
C45 C46 1.533(10) . ?
C45 C47 1.552(10) . ?
C46 H46A 0.9800 . ?
C46 H46B 0.9800 . ?
C46 H46C 0.9800 . ?
C47 H47A 0.9800 . ?
C47 H47B 0.9800 . ?
C47 H47C 0.9800 . ?
C48 H48 0.9500 . ?
C48 C49 1.403(10) . ?
C49 H49 0.9500 . ?
C49 C50 1.359(12) . ?
C50 H50 0.9500 . ?
C50 C51 1.400(11) . ?
C51 C52 1.447(11) . ?
C51 C59 1.409(9) . ?
C52 H52 0.9500 . ?
C52 C53 1.335(12) . ?
C53 H53 0.9500 . ?
C53 C54 1.437(10) . ?
C54 C55 1.407(10) . ?
C54 C58 1.403(9) . ?
C55 H55 0.9500 . ?
C55 C56 1.351(11) . ?
C56 H56 0.9500 . ?
C56 C57 1.405(9) . ?
C57 H57 0.9500 . ?
C58 C59 1.441(9) . ?
Cl1 C61 1.751(7) . ?
Cl2 C61 1.775(8) . ?
C61 H61A 0.9900 . ?
C61 H61B 0.9900 . ?
Cl3A C62A 1.769(11) . ?
Cl4A C62A 1.780(12) . ?
C62A H62A 0.9900 . ?
C62A H62B 0.9900 . ?
Cl3B C62B 1.776(16) . ?
Cl4B C62B 1.769(17) . ?
C62B H62C 0.9900 . ?
C62B H62D 0.9900 . ?

loop_
_geom_torsion_atom_site_label_1
_geom_torsion_atom_site_label_2
_geom_torsion_atom_site_label_3
_geom_torsion_atom_site_label_4
_geom_torsion
_geom_torsion_site_symmetry_1
_geom_torsion_site_symmetry_2
_geom_torsion_site_symmetry_3
_geom_torsion_site_symmetry_4
_geom_torsion_publ_flag
Ni1 P1 O1 C2 -12.3(4) . . . . ?
Ni1 P1 C12 C13 50.8(5) . . . . ?
Ni1 P1 C12 C14 173.7(4) . . . . ?
Ni1 P1 C15 C16 76.8(5) . . . . ?
Ni1 P1 C15 C17 -46.6(5) . . . . ?
Ni1 N1 C7 C6 36.1(5) . . . . ?
Ni1 N1 C8 C9 174.9(4) . . . . ?
Ni1 N1 C11 C10 -170.2(4) . . . . ?
Ni1 N21 C27 C26 -179.2(5) . . . . ?
Ni1 N21 C28 C24 -178.1(4) . . . . ?
Ni1 N21 C28 C29 0.8(6) . . . . ?
Ni1 N31 C18 C19 -170.9(4) . . . . ?
Ni1 N31 C29 C21 175.1(4) . . . . ?
Ni1 N31 C29 C28 -5.3(6) . . . . ?
Ni1 C1 C2 O1 1.2(8) . . . . ?
Ni1 C1 C2 C3 -179.2(5) . . . . ?
Ni1 C1 C6 C5 178.2(5) . . . . ?
Ni1 C1 C6 C7 -0.7(7) . . . . ?
P1 Ni1 C1 C2 -7.4(5) . . . . ?
P1 Ni1 C1 C6 172.4(5) . . . . ?
P1 O1 C2 C1 8.0(6) . . . . ?
P1 O1 C2 C3 -171.6(5) . . . . ?
O1 P1 C12 C13 -67.1(5) . . . . ?
O1 P1 C12 C14 55.9(5) . . . . ?
O1 P1 C15 C16 -165.4(4) . . . . ?
O1 P1 C15 C17 71.2(5) . . . . ?
O1 C2 C3 C4 -179.2(6) . . . . ?
O2 C10 C11 N1 59.1(7) . . . . ?
N1 Ni1 C1 C2 -162.0(5) . . . . ?
N1 Ni1 C1 C6 17.7(5) . . . . ?
N1 C8 C9 O2 -54.6(7) . . . . ?
N21 C28 C29 N31 3.4(7) . . . . ?
N21 C28 C29 C21 -177.0(5) . . . . ?
N31 Ni1 C1 C2 108.4(5) . . . . ?
N31 Ni1 C1 C6 -71.9(5) . . . . ?
N31 C18 C19 C20 -1.6(10) . . . . ?
C1 C2 C3 C4 1.2(9) . . . . ?
C1 C6 C7 N1 -25.8(7) . . . . ?
C2 C1 C6 C5 -2.1(9) . . . . ?
C2 C1 C6 C7 179.1(5) . . . . ?
C2 C3 C4 C5 -2.6(10) . . . . ?
C3 C4 C5 C6 1.6(11) . . . . ?
C4 C5 C6 C1 0.8(10) . . . . ?
C4 C5 C6 C7 179.5(6) . . . . ?
C5 C6 C7 N1 155.4(6) . . . . ?
C6 C1 C2 O1 -178.5(5) . . . . ?
C6 C1 C2 C3 1.1(9) . . . . ?
C7 N1 C8 C9 -71.9(6) . . . . ?
C7 N1 C11 C10 70.6(6) . . . . ?
C8 N1 C7 C6 -77.3(6) . . . . ?
C8 N1 C11 C10 -52.3(6) . . . . ?
C9 O2 C10 C11 -60.0(7) . . . . ?
C10 O2 C9 C8 58.3(7) . . . . ?
C11 N1 C7 C6 161.8(5) . . . . ?
C11 N1 C8 C9 50.3(7) . . . . ?
C12 P1 O1 C2 113.2(4) . . . . ?
C12 P1 C15 C16 -60.1(5) . . . . ?
C12 P1 C15 C17 176.5(4) . . . . ?
C15 P1 O1 C2 -138.3(4) . . . . ?
C15 P1 C12 C13 -172.0(4) . . . . ?
C15 P1 C12 C14 -49.0(5) . . . . ?
C18 N31 C29 C21 1.8(8) . . . . ?
C18 N31 C29 C28 -178.6(5) . . . . ?
C18 C19 C20 C21 0.4(10) . . . . ?
C19 C20 C21 C22 -179.1(6) . . . . ?
C19 C20 C21 C29 1.7(9) . . . . ?
C20 C21 C22 C23 -178.5(7) . . . . ?
C20 C21 C29 N31 -2.9(9) . . . . ?
C20 C21 C29 C28 177.5(5) . . . . ?
C21 C22 C23 C24 0.4(11) . . . . ?
C22 C21 C29 N31 177.9(5) . . . . ?
C22 C21 C29 C28 -1.7(8) . . . . ?
C22 C23 C24 C25 -179.6(7) . . . . ?
C22 C23 C24 C28 -0.2(10) . . . . ?
C23 C24 C25 C26 179.7(6) . . . . ?
C23 C24 C28 N21 177.9(5) . . . . ?
C23 C24 C28 C29 -0.9(8) . . . . ?
C24 C25 C26 C27 2.2(10) . . . . ?
C24 C28 C29 N31 -177.7(5) . . . . ?
C24 C28 C29 C21 1.9(8) . . . . ?
C25 C24 C28 N21 -2.6(9) . . . . ?
C25 C24 C28 C29 178.5(5) . . . . ?
C25 C26 C27 N21 -2.7(10) . . . . ?
C27 N21 C28 C24 2.3(8) . . . . ?
C27 N21 C28 C29 -178.9(5) . . . . ?
C28 N21 C27 C26 0.4(9) . . . . ?
C28 C24 C25 C26 0.3(9) . . . . ?
C29 N31 C18 C19 0.5(8) . . . . ?
C29 C21 C22 C23 0.6(10) . . . . ?
Ni2 P2 O3 C32 17.7(4) . . . . ?
Ni2 P2 C42 C43 47.2(5) . . . . ?
Ni2 P2 C42 C44 -77.4(5) . . . . ?
Ni2 P2 C45 C46 -44.2(6) . . . . ?
Ni2 P2 C45 C47 -167.9(6) . . . . ?
Ni2 N2 C37 C36 -28.8(6) . . . . ?
Ni2 N2 C38 C39 168.9(4) . . . . ?
Ni2 N2 C41 C40 -171.2(5) . . . . ?
Ni2 N41 C48 C49 176.7(5) . . . . ?
Ni2 N41 C59 C51 -178.8(4) . . . . ?
Ni2 N41 C59 C58 0.9(6) . . . . ?
Ni2 N51 C57 C56 174.6(4) . . . . ?
Ni2 N51 C58 C54 -177.9(5) . . . . ?
Ni2 N51 C58 C59 2.8(6) . . . . ?
Ni2 C31 C32 O3 -7.9(8) . . . . ?
Ni2 C31 C32 C33 172.4(5) . . . . ?
Ni2 C31 C36 C35 -173.3(5) . . . . ?
Ni2 C31 C36 C37 3.4(8) . . . . ?
P2 Ni2 C31 C32 15.4(5) . . . . ?
P2 Ni2 C31 C36 -171.3(5) . . . . ?
P2 O3 C32 C31 -8.2(6) . . . . ?
P2 O3 C32 C33 171.5(5) . . . . ?
O3 P2 C42 C43 -70.0(5) . . . . ?
O3 P2 C42 C44 165.4(5) . . . . ?
O3 P2 C45 C46 73.1(5) . . . . ?
O3 P2 C45 C47 -50.6(7) . . . . ?
O3 C32 C33 C34 -179.0(5) . . . . ?
O4 C40 C41 N2 55.3(8) . . . . ?
N2 Ni2 C31 C32 170.1(6) . . . . ?
N2 Ni2 C31 C36 -16.5(5) . . . . ?
N2 C38 C39 O4 -59.4(7) . . . . ?
N41 C48 C49 C50 0.7(10) . . . . ?
N51 Ni2 C31 C32 -98.6(5) . . . . ?
N51 Ni2 C31 C36 74.7(5) . . . . ?
N51 C58 C59 N41 -2.6(7) . . . . ?
N51 C58 C59 C51 177.2(5) . . . . ?
C31 C32 C33 C34 0.7(9) . . . . ?
C31 C36 C37 N2 18.7(8) . . . . ?
C32 C31 C36 C35 0.4(9) . . . . ?
C32 C31 C36 C37 177.1(6) . . . . ?
C32 C33 C34 C35 0.1(9) . . . . ?
C33 C34 C35 C36 -0.6(10) . . . . ?
C34 C35 C36 C31 0.3(10) . . . . ?
C34 C35 C36 C37 -176.0(6) . . . . ?
C35 C36 C37 N2 -164.8(6) . . . . ?
C36 C31 C32 O3 178.8(5) . . . . ?
C36 C31 C32 C33 -0.9(9) . . . . ?
C37 N2 C38 C39 -70.8(7) . . . . ?
C37 N2 C41 C40 73.1(7) . . . . ?
C38 N2 C37 C36 -153.9(5) . . . . ?
C38 N2 C41 C40 -47.7(7) . . . . ?
C39 O4 C40 C41 -61.3(7) . . . . ?
C40 O4 C39 C38 62.5(7) . . . . ?
C41 N2 C37 C36 87.1(6) . . . . ?
C41 N2 C38 C39 50.4(7) . . . . ?
C42 P2 O3 C32 144.1(4) . . . . ?
C42 P2 C45 C46 177.8(5) . . . . ?
C42 P2 C45 C47 54.1(7) . . . . ?
C45 P2 O3 C32 -107.3(4) . . . . ?
C45 P2 C42 C43 -175.7(5) . . . . ?
C45 P2 C42 C44 59.7(6) . . . . ?
C48 N41 C59 C51 -2.0(8) . . . . ?
C48 N41 C59 C58 177.8(5) . . . . ?
C48 C49 C50 C51 0.2(10) . . . . ?
C49 C50 C51 C52 -179.6(7) . . . . ?
C49 C50 C51 C59 -1.8(9) . . . . ?
C50 C51 C52 C53 178.6(7) . . . . ?
C50 C51 C59 N41 2.8(9) . . . . ?
C50 C51 C59 C58 -177.0(5) . . . . ?
C51 C52 C53 C54 -1.5(11) . . . . ?
C52 C51 C59 N41 -179.3(6) . . . . ?
C52 C51 C59 C58 1.0(9) . . . . ?
C52 C53 C54 C55 179.4(7) . . . . ?
C52 C53 C54 C58 0.3(10) . . . . ?
C53 C54 C55 C56 179.1(6) . . . . ?
C53 C54 C58 N51 -177.7(5) . . . . ?
C53 C54 C58 C59 1.6(9) . . . . ?
C54 C55 C56 C57 -0.2(9) . . . . ?
C54 C58 C59 N41 178.0(5) . . . . ?
C54 C58 C59 C51 -2.2(8) . . . . ?
C55 C54 C58 N51 3.1(9) . . . . ?
C55 C54 C58 C59 -177.6(5) . . . . ?
C55 C56 C57 N51 1.0(10) . . . . ?
C57 N51 C58 C54 -2.4(8) . . . . ?
C57 N51 C58 C59 178.3(5) . . . . ?
C58 N51 C57 C56 0.3(8) . . . . ?
C58 C54 C55 C56 -1.7(9) . . . . ?
C59 N41 C48 C49 0.2(9) . . . . ?
C59 C51 C52 C53 0.9(10) . . . . ?
